data_4033357
loop_
_publ_author_name
'David R Chisholm'
'Garr-Layy Zhou'
'Ehmke Pohl'
'Roy Valentine'
'Andrew Whiting'

_publ_section_title
;
 Practical synthetic strategies towards lipophilic
 6-iodotetrahydroquinolines and -dihydroquinolines
;
_journal_name_full 'Beilstein Journal of Organic Chemistry'
_journal_page_first 1851
_journal_page_last 1862
_journal_paper_doi 10.3762/bjoc.12.174
_journal_volume 12
_journal_year 2016
_chemical_formula_moiety 'C11 H12 I N O'
_chemical_formula_sum 'C11 H12 I N O'
_chemical_formula_weight 301.12
_chemical_name_systematic 6-Iodo-4,4-dimethyl-1,2,3,4-tetrahydroquinolin-2-one
_space_group_crystal_system monoclinic
_space_group_IT_number 15
_space_group_name_Hall '-C 2yc'
_space_group_name_H-M_alt 'C 1 2/c 1'
_symmetry_space_group_name_Hall '-C 2yc'
_symmetry_space_group_name_H-M 'C 1 2/c 1'
_atom_sites_solution_hydrogens geom
_cell_angle_alpha 90
_cell_angle_beta 126.024(3)
_cell_angle_gamma 90
_cell_formula_units_Z 8
_cell_length_a 18.7230(4)
_cell_length_b 8.16224(10)
_cell_length_c 17.8772(4)
_cell_measurement_reflns_used 33824
_cell_measurement_temperature 120
_cell_measurement_theta_max 37.5910
_cell_measurement_theta_min 2.1770
_cell_volume 2209.58(11)
_computing_cell_refinement
;
CrysAlisPro, Agilent Technologies,
Version 1.171.37.31h (release 21-03-2014 CrysAlis171 .NET)
(compiled Mar 21 2014,18:13:45)
;
_computing_data_collection
;
CrysAlisPro, Agilent Technologies,
Version 1.171.37.31h (release 21-03-2014 CrysAlis171 .NET)
(compiled Mar 21 2014,18:13:45)
;
_computing_data_reduction
;
CrysAlisPro, Agilent Technologies,
Version 1.171.37.31h (release 21-03-2014 CrysAlis171 .NET)
(compiled Mar 21 2014,18:13:45)
;
_computing_molecular_graphics 'Olex2 (Dolomanov et al., 2009)'
_computing_publication_material 'Olex2 (Dolomanov et al., 2009)'
_computing_structure_refinement 'ShelXL (Sheldrick, 2015)'
_computing_structure_solution
;
Superflip (Palatinus & Chapuis, 2007;Palatinus & van der Lee, 2008;
Palatinus et al., 2012)
;
_diffrn_ambient_temperature 120
_diffrn_detector 'CCD plate'
_diffrn_detector_area_resol_mean 16.1511
_diffrn_detector_type Sapphire3
_diffrn_measured_fraction_theta_full 1.000
_diffrn_measured_fraction_theta_max 0.979
_diffrn_measurement_details
;
#__ type_ start__ end____ width___ exp.time_
  1 omega   10.00  107.00   1.0000    5.0000
omega____ theta____ kappa____ phi______ frames
    -       38.2588   77.0000 -180.0000 97

#__ type_ start__ end____ width___ exp.time_
  2 omega  -31.00   67.00   1.0000    5.0000
omega____ theta____ kappa____ phi______ frames
    -       38.2588  -77.0000   60.0000 98

#__ type_ start__ end____ width___ exp.time_
  3 omega    0.00  111.00   1.0000    5.0000
omega____ theta____ kappa____ phi______ frames
    -       38.2588   19.0000 -180.0000 111

#__ type_ start__ end____ width___ exp.time_
  4 omega -112.00  -32.00   1.0000    5.0000
omega____ theta____ kappa____ phi______ frames
    -      -37.3213  178.0000  120.0000 80

#__ type_ start__ end____ width___ exp.time_
  5 omega    3.00   37.00   1.0000    5.0000
omega____ theta____ kappa____ phi______ frames
    -       38.2588   90.0000  -94.8721 34

#__ type_ start__ end____ width___ exp.time_
  6 omega   20.00  107.00   1.0000    5.0000
omega____ theta____ kappa____ phi______ frames
    -       38.2588   57.0000  -60.0000 87

#__ type_ start__ end____ width___ exp.time_
  7 omega   -3.00   23.00   1.0000    5.0000
omega____ theta____ kappa____ phi______ frames
    -       38.2588  101.0000   21.8822 26

#__ type_ start__ end____ width___ exp.time_
  8 omega   35.00  112.00   1.0000    5.0000
omega____ theta____ kappa____ phi______ frames
    -       38.2588  178.0000   60.0000 77

#__ type_ start__ end____ width___ exp.time_
  9 omega   16.00  109.00   1.0000    5.0000
omega____ theta____ kappa____ phi______ frames
    -       38.2588   38.0000   30.0000 93

#__ type_ start__ end____ width___ exp.time_
 10 omega -106.00  -19.00   1.0000    5.0000
omega____ theta____ kappa____ phi______ frames
    -      -37.3213  -57.0000   60.0000 87

#__ type_ start__ end____ width___ exp.time_
 11 omega  -66.00   32.00   1.0000    5.0000
omega____ theta____ kappa____ phi______ frames
    -      -37.3213   77.0000   60.0000 98

#__ type_ start__ end____ width___ exp.time_
 12 omega -112.00  -32.00   1.0000    5.0000
omega____ theta____ kappa____ phi______ frames
    -      -37.3213  178.0000 -180.0000 80

#__ type_ start__ end____ width___ exp.time_
 13 omega -106.00  -19.00   1.0000    5.0000
omega____ theta____ kappa____ phi______ frames
    -      -37.3213  -57.0000    0.0000 87

#__ type_ start__ end____ width___ exp.time_
 14 omega   -4.00   23.00   1.0000    5.0000
omega____ theta____ kappa____ phi______ frames
    -       38.2588  102.0000  174.2607 27

#__ type_ start__ end____ width___ exp.time_
 15 omega   35.00  112.00   1.0000    5.0000
omega____ theta____ kappa____ phi______ frames
    -       38.2588  178.0000 -120.0000 77

#__ type_ start__ end____ width___ exp.time_
 16 omega -106.00  -19.00   1.0000    5.0000
omega____ theta____ kappa____ phi______ frames
    -      -37.3213  -57.0000  150.0000 87

#__ type_ start__ end____ width___ exp.time_
 17 omega  -87.00   10.00   1.0000    5.0000
omega____ theta____ kappa____ phi______ frames
    -      -37.3213  117.0000  164.0000 97

#__ type_ start__ end____ width___ exp.time_
 18 omega -107.00   -9.00   1.0000    5.0000
omega____ theta____ kappa____ phi______ frames
    -      -37.3213  -77.0000  -60.0000 98

#__ type_ start__ end____ width___ exp.time_
 19 omega   16.00  109.00   1.0000    5.0000
omega____ theta____ kappa____ phi______ frames
    -       38.2588   38.0000  -90.0000 93

#__ type_ start__ end____ width___ exp.time_
 20 omega  -24.00   79.00   1.0000    5.0000
omega____ theta____ kappa____ phi______ frames
    -       38.2588 -100.0000   30.0000 103

#__ type_ start__ end____ width___ exp.time_
 21 omega   10.00  107.00   1.0000    5.0000
omega____ theta____ kappa____ phi______ frames
    -       38.2588   77.0000  120.0000 97

#__ type_ start__ end____ width___ exp.time_
 22 omega -107.00   -9.00   1.0000    5.0000
omega____ theta____ kappa____ phi______ frames
    -      -37.3213  -77.0000 -150.0000 98

#__ type_ start__ end____ width___ exp.time_
 23 omega -106.00  -19.00   1.0000    5.0000
omega____ theta____ kappa____ phi______ frames
    -      -37.3213  -57.0000 -150.0000 87

#__ type_ start__ end____ width___ exp.time_
 24 omega   35.00  112.00   1.0000    5.0000
omega____ theta____ kappa____ phi______ frames
    -       38.2588  178.0000    0.0000 77

#__ type_ start__ end____ width___ exp.time_
 25 omega   10.00  107.00   1.0000    5.0000
omega____ theta____ kappa____ phi______ frames
    -       38.2588   77.0000  -30.0000 97

#__ type_ start__ end____ width___ exp.time_
 26 omega   10.00  107.00   1.0000    5.0000
omega____ theta____ kappa____ phi______ frames
    -       38.2588   77.0000   30.0000 97

#__ type_ start__ end____ width___ exp.time_
 27 omega  -32.00   61.00   1.0000    5.0000
omega____ theta____ kappa____ phi______ frames
    -       38.2588  -38.0000  120.0000 93

#__ type_ start__ end____ width___ exp.time_
 28 omega -107.00  -76.00   1.0000    5.0000
omega____ theta____ kappa____ phi______ frames
    -      -37.3213  -77.0000  120.0000 31

#__ type_ start__ end____ width___ exp.time_
 29 omega -106.00  -19.00   1.0000    5.0000
omega____ theta____ kappa____ phi______ frames
    -      -37.3213  -57.0000  -30.0000 87
;
_diffrn_measurement_device 'four-circle diffractometer'
_diffrn_measurement_device_type 'Xcalibur, Sapphire3'
_diffrn_measurement_method '\w scans'
_diffrn_orient_matrix_UB_11 -0.0229831000
_diffrn_orient_matrix_UB_12 -0.0439601000
_diffrn_orient_matrix_UB_13 0.0139967000
_diffrn_orient_matrix_UB_21 -0.0200705000
_diffrn_orient_matrix_UB_22 0.0737919000
_diffrn_orient_matrix_UB_23 -0.0000936000
_diffrn_orient_matrix_UB_31 -0.0355418000
_diffrn_orient_matrix_UB_32 -0.0132537000
_diffrn_orient_matrix_UB_33 -0.0470045000
_diffrn_radiation_monochromator graphite
_diffrn_radiation_probe x-ray
_diffrn_radiation_type MoK\a
_diffrn_radiation_wavelength 0.71073
_diffrn_reflns_av_R_equivalents 0.0350
_diffrn_reflns_av_unetI/netI 0.0129
_diffrn_reflns_Laue_measured_fraction_full 1.000
_diffrn_reflns_Laue_measured_fraction_max 0.979
_diffrn_reflns_limit_h_max 31
_diffrn_reflns_limit_h_min -32
_diffrn_reflns_limit_k_max 13
_diffrn_reflns_limit_k_min -13
_diffrn_reflns_limit_l_max 30
_diffrn_reflns_limit_l_min -30
_diffrn_reflns_number 90313
_diffrn_reflns_point_group_measured_fraction_full 1.000
_diffrn_reflns_point_group_measured_fraction_max 0.979
_diffrn_reflns_theta_full 26.000
_diffrn_reflns_theta_max 37.821
_diffrn_reflns_theta_min 2.502
_diffrn_source 'Enhance (Mo) X-ray Source'
_diffrn_source_current 35
_diffrn_source_voltage 50
_exptl_absorpt_coefficient_mu 2.866
_exptl_absorpt_correction_T_max 0.609
_exptl_absorpt_correction_T_min 0.375
_exptl_absorpt_correction_type analytical
_exptl_absorpt_process_details
;
CrysAlisPro, Agilent Technologies,
Version 1.171.37.31h (release 21-03-2014 CrysAlis171 .NET)
(compiled Mar 21 2014,18:13:45)
Analytical numeric absorption correction using a multifaceted crystal
			model based on expressions derived by R.C. Clark & J.S. Reid.
(Clark, R. C. & Reid, J. S. (1995). Acta Cryst. A51, 887-897)
Empirical absorption correction using spherical harmonics,
 implemented in SCALE3 ABSPACK scaling algorithm.
;
_exptl_crystal_colour colourless
_exptl_crystal_colour_lustre .
_exptl_crystal_colour_modifier .
_exptl_crystal_colour_primary colourless
_exptl_crystal_density_diffrn 1.810
_exptl_crystal_description octahedral
_exptl_crystal_F_000 1168
_exptl_crystal_recrystallization_method 'The material was recrystallised from EtOAc by slow evaporation'
_exptl_crystal_size_max 0.5211
_exptl_crystal_size_mid 0.3649
_exptl_crystal_size_min 0.2118
_refine_diff_density_max 0.567
_refine_diff_density_min -0.460
_refine_diff_density_rms 0.081
_refine_ls_extinction_coef .
_refine_ls_extinction_method none
_refine_ls_goodness_of_fit_ref 1.088
_refine_ls_hydrogen_treatment constr
_refine_ls_matrix_type full
_refine_ls_number_parameters 129
_refine_ls_number_reflns 5817
_refine_ls_number_restraints 0
_refine_ls_restrained_S_all 1.088
_refine_ls_R_factor_all 0.0233
_refine_ls_R_factor_gt 0.0190
_refine_ls_shift/su_max 0.001
_refine_ls_shift/su_mean 0.000
_refine_ls_structure_factor_coef Fsqd
_refine_ls_weighting_details 'w=1/[\s^2^(Fo^2^)+(0.0215P)^2^+1.5131P] where P=(Fo^2^+2Fc^2^)/3'
_refine_ls_weighting_scheme calc
_refine_ls_wR_factor_gt 0.0470
_refine_ls_wR_factor_ref 0.0486
_reflns_Friedel_coverage 0.000
_reflns_Friedel_fraction_full .
_reflns_Friedel_fraction_max .
_reflns_number_gt 5216
_reflns_number_total 5817
_reflns_threshold_expression 'I > 2\s(I)'
_cod_data_source_file 19_1433617.cif
_cod_data_source_block dc248
_cod_original_cell_volume 2209.57(11)
_cod_database_code 4033357
_chemical_oxdiff_formula 'C11 H12 I N O'
_shelx_space_group_comment
;
The symmetry employed for this shelxl refinement is uniquely defined
by the following loop, which should always be used as a source of
symmetry information in preference to the above space-group names.
They are only intended as comments.
;
_reflns_odcompleteness_completeness 99.96
_reflns_odcompleteness_iscentric 1
_reflns_odcompleteness_theta 26.32
_olex2_refinement_description
;
1. Fixed Uiso
 At 1.2 times of:
  All C(H) groups, All C(H,H) groups, All N(H) groups
 At 1.5 times of:
  All C(H,H,H) groups
2.a Secondary CH2 refined with riding coordinates:
 C8(H8A,H8B)
2.b Aromatic/amide H refined with riding coordinates:
 N1(H1), C3(H3), C5(H5), C6(H6)
2.c Idealised Me refined as rotating group:
 C10(H10A,H10B,H10C), C11(H11A,H11B,H11C)
;
_olex2_date_sample_data_collection 2015-04-29
_olex2_diffrn_ambient_temperature_device 'Oxford Cryosystems 700 Series'
_olex2_exptl_crystal_mounting_method 'The crystal was mounted on a MITIGEN holder in perfluoroether oil'
_olex2_submission_original_sample_id DC248
_olex2_submission_special_instructions 'No special instructions were received'

loop_
_space_group_symop_operation_xyz
'x, y, z'
'-x, y, -z+1/2'
'x+1/2, y+1/2, z'
'-x+1/2, y+1/2, -z+1/2'
'-x, -y, -z'
'x, -y, z-1/2'
'-x+1/2, -y+1/2, -z'
'x+1/2, -y+1/2, z-1/2'

loop_
_atom_site_label
_atom_site_type_symbol
_atom_site_fract_x
_atom_site_fract_y
_atom_site_fract_z
_atom_site_U_iso_or_equiv
_atom_site_adp_type
_atom_site_occupancy
_atom_site_site_symmetry_order
_atom_site_calc_flag
_atom_site_refinement_flags_posn
_atom_site_refinement_flags_adp
_atom_site_refinement_flags_occupancy
_atom_site_disorder_assembly
_atom_site_disorder_group
I1 I 0.23104(2) 0.42462(2) 0.17555(2) 0.02409(2) Uani 1 1 d . . . . .
O1 O 0.77672(5) 0.42792(10) 0.57093(6) 0.02332(15) Uani 1 1 d . . . . .
N1 N 0.64141(5) 0.34139(11) 0.45147(6) 0.01874(14) Uani 1 1 d . . . . .
H1 H 0.6650 0.2553 0.4441 0.022 Uiso 1 1 calc R . . . .
C1 C 0.54936(6) 0.36087(12) 0.39156(6) 0.01555(14) Uani 1 1 d . . . . .
C2 C 0.51133(6) 0.51447(11) 0.38267(6) 0.01465(14) Uani 1 1 d . . . . .
C3 C 0.41976(6) 0.52946(12) 0.32029(7) 0.01640(15) Uani 1 1 d . . . . .
H3 H 0.3924 0.6321 0.3130 0.020 Uiso 1 1 calc R . . . .
C4 C 0.36827(6) 0.39489(13) 0.26870(7) 0.01689(15) Uani 1 1 d . . . . .
C5 C 0.40580(6) 0.24260(12) 0.27806(7) 0.01791(15) Uani 1 1 d . . . . .
H5 H 0.3700 0.1515 0.2429 0.021 Uiso 1 1 calc R . . . .
C6 C 0.49719(6) 0.22645(12) 0.34026(7) 0.01802(15) Uani 1 1 d . . . . .
H6 H 0.5241 0.1232 0.3478 0.022 Uiso 1 1 calc R . . . .
C7 C 0.69578(6) 0.44860(12) 0.52010(7) 0.01805(16) Uani 1 1 d . . . . .
C8 C 0.65110(7) 0.58950(13) 0.53127(7) 0.01950(17) Uani 1 1 d . . . . .
H8A H 0.6946 0.6783 0.5660 0.023 Uiso 1 1 calc R . . . .
H8B H 0.6301 0.5529 0.5681 0.023 Uiso 1 1 calc R . . . .
C9 C 0.57225(6) 0.65758(12) 0.43794(7) 0.01637(15) Uani 1 1 d . . . . .
C10 C 0.52678(7) 0.79069(14) 0.45665(9) 0.0255(2) Uani 1 1 d . . . . .
H10A H 0.4783 0.8387 0.3979 0.038 Uiso 1 1 calc GR . . . .
H10B H 0.5697 0.8762 0.4957 0.038 Uiso 1 1 calc GR . . . .
H10C H 0.5034 0.7421 0.4883 0.038 Uiso 1 1 calc GR . . . .
C11 C 0.60621(7) 0.73192(14) 0.38541(8) 0.02296(18) Uani 1 1 d . . . . .
H11A H 0.6344 0.6463 0.3727 0.034 Uiso 1 1 calc GR . . . .
H11B H 0.6493 0.8181 0.4231 0.034 Uiso 1 1 calc GR . . . .
H11C H 0.5566 0.7789 0.3269 0.034 Uiso 1 1 calc GR . . . .

loop_
_atom_site_aniso_label
_atom_site_aniso_U_11
_atom_site_aniso_U_22
_atom_site_aniso_U_33
_atom_site_aniso_U_23
_atom_site_aniso_U_13
_atom_site_aniso_U_12
I1 0.01047(3) 0.02740(4) 0.02486(4) -0.00237(2) 0.00509(3) -0.00073(2)
O1 0.0117(3) 0.0197(3) 0.0242(4) 0.0020(3) 0.0026(3) -0.0008(2)
N1 0.0112(3) 0.0169(3) 0.0197(3) -0.0003(3) 0.0045(3) -0.0001(2)
C1 0.0110(3) 0.0165(4) 0.0152(3) 0.0007(3) 0.0055(3) -0.0012(3)
C2 0.0122(3) 0.0155(3) 0.0147(3) 0.0001(3) 0.0070(3) -0.0019(3)
C3 0.0124(3) 0.0176(4) 0.0172(4) 0.0000(3) 0.0076(3) -0.0008(3)
C4 0.0105(3) 0.0215(4) 0.0155(3) -0.0003(3) 0.0059(3) -0.0015(3)
C5 0.0134(3) 0.0182(4) 0.0177(4) -0.0021(3) 0.0066(3) -0.0031(3)
C6 0.0143(3) 0.0160(4) 0.0192(4) -0.0006(3) 0.0073(3) -0.0010(3)
C7 0.0130(3) 0.0171(4) 0.0167(4) 0.0021(3) 0.0046(3) -0.0021(3)
C8 0.0151(4) 0.0217(4) 0.0166(4) -0.0022(3) 0.0065(3) -0.0024(3)
C9 0.0125(3) 0.0158(4) 0.0178(4) -0.0017(3) 0.0073(3) -0.0025(3)
C10 0.0185(4) 0.0226(5) 0.0300(5) -0.0082(4) 0.0113(4) -0.0012(3)
C11 0.0211(4) 0.0219(4) 0.0242(4) 0.0019(4) 0.0124(4) -0.0053(3)

loop_
_atom_type_symbol
_atom_type_description
_atom_type_scat_dispersion_real
_atom_type_scat_dispersion_imag
_atom_type_scat_source
C C 0.0033 0.0016 'International Tables Vol C Tables 4.2.6.8 and 6.1.1.4'
H H 0.0000 0.0000 'International Tables Vol C Tables 4.2.6.8 and 6.1.1.4'
I I -0.4742 1.8119 'International Tables Vol C Tables 4.2.6.8 and 6.1.1.4'
N N 0.0061 0.0033 'International Tables Vol C Tables 4.2.6.8 and 6.1.1.4'
O O 0.0106 0.0060 'International Tables Vol C Tables 4.2.6.8 and 6.1.1.4'

loop_
_exptl_crystal_face_index_h
_exptl_crystal_face_index_k
_exptl_crystal_face_index_l
_exptl_crystal_face_perp_dist
_exptl_oxdiff_crystal_face_indexfrac_h
_exptl_oxdiff_crystal_face_indexfrac_k
_exptl_oxdiff_crystal_face_indexfrac_l
_exptl_oxdiff_crystal_face_x
_exptl_oxdiff_crystal_face_y
_exptl_oxdiff_crystal_face_z
-2 5 4 0.1059 -1.9976 4.9964 3.9944 -0.1178 0.4084 -0.1830
2 -5 -4 0.1059 1.9976 -4.9964 -3.9944 0.1178 -0.4084 0.1830
4 -5 1 0.1301 3.9954 -4.9959 1.0025 0.1418 -0.4489 -0.1229
-4 5 -1 0.1301 -3.9954 4.9959 -1.0025 -0.1418 0.4489 0.1229
-5 -1 5 0.1824 -4.9970 -0.9981 4.9976 0.2287 0.0262 -0.0441
5 1 -5 0.1824 4.9970 0.9981 -4.9976 -0.2287 -0.0262 0.0441
5 1 0 0.2282 4.9963 0.9988 -0.0007 -0.1587 -0.0266 -0.1908
-5 -1 0 0.2282 -4.9963 -0.9988 0.0007 0.1587 0.0266 0.1908
0 0 1 0.2131 -0.0001 0.0001 0.9994 0.0140 -0.0001 -0.0470
0 0 -1 0.2131 0.0001 -0.0001 -0.9994 -0.0140 0.0001 0.0470
-5 1 5 0.1643 -4.9964 1.0002 4.9964 0.1408 0.1736 -0.0705
5 -1 -5 0.1643 4.9964 -1.0002 -4.9964 -0.1408 -0.1736 0.0705

loop_
_geom_angle_atom_site_label_1
_geom_angle_atom_site_label_2
_geom_angle_atom_site_label_3
_geom_angle
_geom_angle_site_symmetry_1
_geom_angle_site_symmetry_3
C1 N1 H1 118.4 . .
C7 N1 H1 118.4 . .
C7 N1 C1 123.28(9) . .
C2 C1 N1 120.05(8) . .
C6 C1 N1 118.90(9) . .
C6 C1 C2 121.04(8) . .
C1 C2 C9 118.39(8) . .
C3 C2 C1 118.13(8) . .
C3 C2 C9 123.42(8) . .
C2 C3 H3 119.8 . .
C4 C3 C2 120.42(9) . .
C4 C3 H3 119.8 . .
C3 C4 I1 118.82(7) . .
C5 C4 I1 119.73(7) . .
C5 C4 C3 121.46(9) . .
C4 C5 H5 120.7 . .
C4 C5 C6 118.52(9) . .
C6 C5 H5 120.7 . .
C1 C6 H6 119.8 . .
C5 C6 C1 120.43(9) . .
C5 C6 H6 119.8 . .
O1 C7 N1 121.34(10) . .
O1 C7 C8 122.94(9) . .
N1 C7 C8 115.71(9) . .
C7 C8 H8A 109.1 . .
C7 C8 H8B 109.1 . .
C7 C8 C9 112.69(8) . .
H8A C8 H8B 107.8 . .
C9 C8 H8A 109.1 . .
C9 C8 H8B 109.1 . .
C2 C9 C8 107.52(8) . .
C2 C9 C10 112.66(8) . .
C2 C9 C11 109.16(8) . .
C10 C9 C8 108.69(8) . .
C10 C9 C11 109.65(9) . .
C11 C9 C8 109.09(8) . .
C9 C10 H10A 109.5 . .
C9 C10 H10B 109.5 . .
C9 C10 H10C 109.5 . .
H10A C10 H10B 109.5 . .
H10A C10 H10C 109.5 . .
H10B C10 H10C 109.5 . .
C9 C11 H11A 109.5 . .
C9 C11 H11B 109.5 . .
C9 C11 H11C 109.5 . .
H11A C11 H11B 109.5 . .
H11A C11 H11C 109.5 . .
H11B C11 H11C 109.5 . .

loop_
_geom_bond_atom_site_label_1
_geom_bond_atom_site_label_2
_geom_bond_distance
_geom_bond_site_symmetry_2
I1 C4 2.0979(9) .
O1 C7 1.2373(12) .
N1 H1 0.8800 .
N1 C1 1.4042(12) .
N1 C7 1.3558(13) .
C1 C2 1.4038(14) .
C1 C6 1.3947(13) .
C2 C3 1.3960(13) .
C2 C9 1.5219(13) .
C3 H3 0.9500 .
C3 C4 1.3930(14) .
C4 C5 1.3888(14) .
C5 H5 0.9500 .
C5 C6 1.3941(13) .
C6 H6 0.9500 .
C7 C8 1.5030(15) .
C8 H8A 0.9900 .
C8 H8B 0.9900 .
C8 C9 1.5411(14) .
C9 C10 1.5336(15) .
C9 C11 1.5353(14) .
C10 H10A 0.9800 .
C10 H10B 0.9800 .
C10 H10C 0.9800 .
C11 H11A 0.9800 .
C11 H11B 0.9800 .
C11 H11C 0.9800 .

loop_
_geom_hbond_atom_site_label_D
_geom_hbond_atom_site_label_H
_geom_hbond_atom_site_label_A
_geom_hbond_distance_DH
_geom_hbond_distance_HA
_geom_hbond_distance_DA
_geom_hbond_angle_DHA
_geom_hbond_site_symmetry_A
N1 H1 O1 0.88 1.96 2.8397(12) 176.5 7_656

loop_
_geom_torsion_atom_site_label_1
_geom_torsion_atom_site_label_2
_geom_torsion_atom_site_label_3
_geom_torsion_atom_site_label_4
_geom_torsion
_geom_torsion_site_symmetry_1
_geom_torsion_site_symmetry_2
_geom_torsion_site_symmetry_3
_geom_torsion_site_symmetry_4
I1 C4 C5 C6 179.81(7) . . . .
O1 C7 C8 C9 142.50(10) . . . .
N1 C1 C2 C3 178.13(9) . . . .
N1 C1 C2 C9 1.03(13) . . . .
N1 C1 C6 C5 -178.07(9) . . . .
N1 C7 C8 C9 -39.05(12) . . . .
C1 N1 C7 O1 -179.30(10) . . . .
C1 N1 C7 C8 2.22(14) . . . .
C1 C2 C3 C4 0.01(14) . . . .
C1 C2 C9 C8 -35.05(11) . . . .
C1 C2 C9 C10 -154.78(9) . . . .
C1 C2 C9 C11 83.17(10) . . . .
C2 C1 C6 C5 0.71(15) . . . .
C2 C3 C4 I1 -179.74(7) . . . .
C2 C3 C4 C5 0.55(15) . . . .
C3 C2 C9 C8 148.02(9) . . . .
C3 C2 C9 C10 28.28(13) . . . .
C3 C2 C9 C11 -93.77(11) . . . .
C3 C4 C5 C6 -0.48(15) . . . .
C4 C5 C6 C1 -0.15(15) . . . .
C6 C1 C2 C3 -0.63(14) . . . .
C6 C1 C2 C9 -177.73(9) . . . .
C7 N1 C1 C2 18.10(14) . . . .
C7 N1 C1 C6 -163.11(10) . . . .
C7 C8 C9 C2 53.24(10) . . . .
C7 C8 C9 C10 175.47(9) . . . .
C7 C8 C9 C11 -65.02(11) . . . .
C9 C2 C3 C4 176.96(9) . . . .
